data_9008061
loop_
_publ_author_name
'Gaskell, T. F.'

_publ_section_title
;
 The structure of braggite and palladium sulphide
 Locality: synthetic
;
_journal_name_full 'Zeitschrift fur Kristallographie'
_journal_page_first 203
_journal_page_last 213
_journal_volume 96
_journal_year 1937
_chemical_formula_sum 'Pd S'
_chemical_name_mineral Vysotskite
_space_group_IT_number 84
_symmetry_space_group_name_Hall '-P 4c'
_symmetry_space_group_name_H-M 'P 42/m'
_cell_angle_alpha 90
_cell_angle_beta 90
_cell_angle_gamma 90
_cell_length_a 6.43
_cell_length_b 6.43
_cell_length_c 6.63
_cell_formula_units_Z 8
_cell_volume 274.117
_exptl_crystal_density_diffrn 6.711
_cod_database_code 9008061

loop_
_symmetry_equiv_pos_as_xyz
x,y,z
y,-x,1/2-z
-y,x,1/2+z
x,y,-z
-x,-y,z
-y,x,1/2-z
y,-x,1/2+z
-x,-y,-z

loop_
_atom_site_label
_atom_site_fract_x
_atom_site_fract_y
_atom_site_fract_z
Pd1 0.00000 0.00000 0.25000
Pd2 0.00000 0.50000 0.00000
Pd3 0.47500 0.25000 0.00000
S 0.20000 0.32000 0.22000

_cod_duplicate_entry 1011155
